data_2002919
loop_
_publ_author_name
'Loehlin, J. H.'
'Franz, K. J.'
'Gist, L.'
'Moore, R. H.'

_publ_section_title
;
 Supramolecular Alcohol--Amine Crystals and Their Hydrogen-Bond
 Patterns
;
_journal_issue 5
_journal_name_full 'Acta Crystallographica Section B'
_journal_page_first 695
_journal_page_last 704
_journal_paper_doi 10.1107/S0108768198003231
_journal_volume 54
_journal_year 1998
_chemical_formula_moiety 'C6 H8 N2 , 2C6 H6 O'
_chemical_formula_structural 'C6 H4 (N H2 )2 , 2C6 H5 OH'
_chemical_formula_sum 'C18 H20 N2 O2'
_chemical_formula_weight 296.4
_chemical_melting_point 377.1(10)
_chemical_name_common 'p-phenylenediamine.2 phenol'
_chemical_name_systematic (1,4-diaminobenzene).2(hydroxybenzene)
_space_group_IT_number 14
_symmetry_cell_setting monoclinic
_symmetry_space_group_name_Hall '-P 2ybc'
_symmetry_space_group_name_H-M 'P 1 21/c 1'
_audit_creation_method from_xtal_archive_file_using_CIFIO
_cell_angle_alpha 90.000
_cell_angle_beta 91.250(9)
_cell_angle_gamma 90.000
_cell_formula_units_Z 2
_cell_length_a 18.2810(18)
_cell_length_b 5.3790(5)
_cell_length_c 8.1550(8)
_cell_measurement_reflns_used 39
_cell_measurement_temperature 295
_cell_measurement_theta_max 12.4
_cell_measurement_theta_min 5.5
_cell_volume 801.72(13)
_computing_cell_refinement 'XSCANS (Siemens, 1993)'
_computing_data_collection 'XSCANS (Siemens, 1993)'
_computing_data_reduction 'XSCANS (Siemens, 1993)'
_computing_molecular_graphics 'Xtal_ORTEPIII (Hall et al., 1995)'
_computing_publication_material 'Xtal_BONDLA_CIFIO (Hall et al., 1995)'
_computing_structure_refinement 'Xtal_CRYLSQ (Hall et al., 1995)'
_computing_structure_solution 'Xtal (Hall et al., 1995)'
_diffrn_ambient_temperature 295
_diffrn_measurement_device 'Siemens P4'
_diffrn_measurement_method \w
_diffrn_radiation_monochromator graphite
_diffrn_radiation_source 'sealed x-ray tube'
_diffrn_radiation_type MoK\a
_diffrn_radiation_wavelength .71073
_diffrn_reflns_av_R_equivalents .027
_diffrn_reflns_limit_h_max 9
_diffrn_reflns_limit_h_min -1
_diffrn_reflns_limit_k_max 6
_diffrn_reflns_limit_k_min -1
_diffrn_reflns_limit_l_max 20
_diffrn_reflns_limit_l_min -20
_diffrn_reflns_number 1020
_diffrn_reflns_reduction_process 'Lp and standards decay corrections'
_diffrn_reflns_theta_max 23.75
_diffrn_reflns_theta_min 2.23
_diffrn_standards_decay_% 2.7
_diffrn_standards_interval_count 97
_diffrn_standards_number 3
_exptl_absorpt_coefficient_mu .087
_exptl_absorpt_process_details none
_exptl_crystal_colour colorless
_exptl_crystal_density_diffrn 1.228
_exptl_crystal_density_meas ?
_exptl_crystal_description 'cut from long thin plate'
_exptl_crystal_F_000 316
_exptl_crystal_size_max .48
_exptl_crystal_size_mid .42
_exptl_crystal_size_min .18
_refine_diff_density_max .25
_refine_diff_density_min -.25
_refine_ls_abs_structure_details none
_refine_ls_abs_structure_Flack 0
_refine_ls_extinction_method none
_refine_ls_goodness_of_fit_all 1.059
_refine_ls_goodness_of_fit_obs 1.118
_refine_ls_hydrogen_treatment '-NH~2~ and -OH hydrogens refined, others calculated, all isotropic'
_refine_ls_matrix_type full
_refine_ls_number_constraints 0
_refine_ls_number_parameters 112
_refine_ls_number_reflns 769
_refine_ls_number_restraints 0
_refine_ls_R_factor_all .132
_refine_ls_R_factor_obs .040
_refine_ls_shift/esd_max .002
_refine_ls_shift/esd_mean .000
_refine_ls_structure_factor_coef Fsqd
_refine_ls_weighting_details w=1/[\s^2^(F~o~^2^)+0.0020F~o~^2^]
_refine_ls_weighting_scheme calc
_refine_ls_wR_factor_all .138
_refine_ls_wR_factor_obs .091
_reflns_number_observed 769
_reflns_number_total 1848
_reflns_observed_criterion refl_observed_if_Fsqd_>_3.50_sigma(Fsqd)
_cod_data_source_file bk0047.cif
_cod_data_source_block I
_cod_depositor_comments
;
The following automatic conversions were performed:

'_chemical_melting_point' value '103-105C' was changed to '377.1(10)'
- it was converted from degrees Celsius(C) to Kelvins(K), the average
value was taken and precision was estimated.

Automatic conversion script
Id: cif_fix_values 1646 2011-03-28 12:23:43Z adriana 

The following automatic conversions were performed:

'_chemical_melting_point' value '103-105C' was changed to '377.1(10)'
- it was converted from degrees Celsius(C) to Kelvins(K), the average
value was taken and precision was estimated.

Automatic conversion script
Id: cif_fix_values 1715 2011-07-08 13:25:40Z adriana 

The following automatic conversions were performed:

'_refine_ls_weighting_scheme' value
'w=1/[\s^2^(F~o~^2^)+0.0020F~o~^2^]' was changed to 'calc'. New tag
'_refine_ls_weighting_details' was created. The value of the new tag
was set to 'w=1/[\s^2^(F~o~^2^)+0.0020F~o~^2^]'.

Automatic conversion script
Id: cif_fix_values 3143 2015-03-26 13:38:13Z robertas 
;
_cod_original_cell_volume 801.72(14)
_cod_original_sg_symbol_H-M 'P 21/c'
_cod_database_code 2002919

loop_
_symmetry_equiv_pos_as_xyz
+x,+y,+z
-x,1/2+y,1/2-z
-x,-y,-z
+x,1/2-y,1/2+z

loop_
_atom_site_aniso_label
_atom_site_aniso_U_11
_atom_site_aniso_U_22
_atom_site_aniso_U_33
_atom_site_aniso_U_12
_atom_site_aniso_U_13
_atom_site_aniso_U_23
O1 .0334(16) .064(3) .080(2) -.0033(17) -.0033(13) .018(2)
C2 .039(2) .042(3) .042(2) .005(2) .0011(18) -.002(3)
C3 .048(2) .048(3) .045(3) .001(2) .002(2) .007(2)
C4 .039(2) .043(3) .068(3) -.007(2) .009(2) -.002(3)
C5 .036(2) .061(3) .075(3) .010(3) -.005(2) .002(3)
C6 .059(3) .047(3) .055(3) .015(2) -.006(2) .004(3)
C7 .048(2) .039(3) .055(3) .001(2) .008(2) .008(3)
N8 .037(2) .069(4) .045(3) .001(2) .0029(17) .001(3)
C9 .0250(19) .047(3) .038(2) .001(2) -.0007(16) .002(3)
C10 .040(2) .045(3) .049(3) -.009(2) -.0042(19) -.010(3)
C11 .040(2) .040(3) .045(3) .005(2) .0073(18) -.011(2)

loop_
_atom_site_label
_atom_site_fract_x
_atom_site_fract_y
_atom_site_fract_z
_atom_site_U_iso_or_equiv
_atom_site_thermal_displace_type
_atom_site_calc_flag
_atom_site_calc_attached_atom
O1 .20325(13) .5525(6) .5757(4) .059(2) Uani ? ?
H1 .190(2) .703(7) .528(5) .071(17) Uiso ? ?
C2 .27771(18) .5321(7) .6046(4) .041(3) Uani ? ?
C3 .32654(19) .7036(8) .5451(5) .047(3) Uani ? ?
H3 .30966 .84233 .48056 .04500 Uiso ? ?
C4 .40059(18) .6715(8) .5804(5) .050(3) Uani ? ?
H4 .43512 .78957 .53978 .04500 Uiso ? ?
C5 .42513(18) .4752(8) .6715(5) .057(3) Uani ? ?
H5 .47650 .45581 .69551 .04500 Uiso ? ?
C6 .3761(2) .3059(8) .7287(5) .054(3) Uani ? ?
H6 .39328 .16629 .79212 .04500 Uiso ? ?
C7 .30200(19) .3348(8) .6960(5) .047(3) Uani ? ?
H7 .26774 .21615 .73754 .04500 Uiso ? ?
N8 .15165(16) -.0070(9) .4396(5) .050(3) Uani ? ?
H8 .171(2) .160(8) .472(5) .098(18) Uiso ? ?
H9 .1568(15) -.030(7) .341(4) .034(12) Uiso ? ?
C9 .07400(16) .0005(7) .4672(4) .036(2) Uani ? ?
C10 -.04473(18) -.1759(7) .4319(5) .045(2) Uani ? ?
H10 -.07620 -.30041 .38400 .04500 Uiso ? ?
C11 -.02911(17) .1783(7) .6008(5) .041(2) Uani ? ?
H11 -.04930 .30233 .67125 .04500 Uiso ? ?

loop_
_atom_type_symbol
_atom_type_description
_atom_type_scat_dispersion_real
_atom_type_scat_dispersion_imag
_atom_type_scat_source
C ? .002 .002 Int._Tables_Vol_IV_Tables_2.2B_and_2.3.1
H ? 0 0 Int._Tables_Vol_IV_Tables_2.2B_and_2.3.1
N ? .004 .003 Int._Tables_Vol_IV_Tables_2.2B_and_2.3.1
O ? .008 .006 Int._Tables_Vol_IV_Tables_2.2B_and_2.3.1

loop_
_geom_angle_atom_site_label_1
_geom_angle_atom_site_label_2
_geom_angle_atom_site_label_3
_geom_angle_site_symmetry_1
_geom_angle_site_symmetry_2
_geom_angle_site_symmetry_3
_geom_angle
_geom_angle_publ_flag
H1 O1 C2 . . . 113(2) yes
O1 C2 C3 . . . 122.0(4) yes
O1 C2 C7 . . . 117.6(3) yes
C3 C2 C7 . . . 120.4(3) yes
C2 C3 H3 . . . 120.7(3) yes
C2 C3 C4 . . . 118.6(4) yes
H3 C3 C4 . . . 120.7(4) yes
C3 C4 H4 . . . 119.5(4) yes
C3 C4 C5 . . . 121.2(4) yes
H4 C4 C5 . . . 119.4(3) yes
C4 C5 H5 . . . 120.3(4) yes
C4 C5 C6 . . . 119.5(3) yes
H5 C5 C6 . . . 120.2(4) yes
C5 C6 H6 . . . 119.7(4) yes
C5 C6 C7 . . . 120.4(4) yes
H6 C6 C7 . . . 119.9(4) yes
C2 C7 C6 . . . 119.8(4) yes
C2 C7 H7 . . . 120.1(3) yes
C6 C7 H7 . . . 120.0(4) yes
H8 N8 H9 4 4 4 110(3) yes
H8 N8 C9 4 4 4 106(2) yes
H9 N8 C9 4 4 4 107(2) yes
N8 C9 C10 4 4 2_556 120.8(3) yes
N8 C9 C11 4 4 2_556 119.1(3) yes
C10 C9 C11 2_556 4 2_556 119.2(3) yes
C9 C10 H10 4 2_556 2_556 119.1(3) yes
C9 C10 C11 4 2_556 4 121.3(3) yes
H10 C10 C11 2_556 2_556 4 119.6(4) yes
C9 C11 H11 4 2_556 2_556 119.6(3) yes
C9 C11 C10 4 2_556 4 119.6(4) yes
H11 C11 C10 2_556 2_556 4 120.8(4) yes

loop_
_geom_bond_atom_site_label_1
_geom_bond_atom_site_label_2
_geom_bond_site_symmetry_1
_geom_bond_site_symmetry_2
_geom_bond_distance
_geom_bond_publ_flag
O1 H1 . . .93(4) yes
O1 C2 . . 1.381(4) yes
C2 C3 . . 1.379(5) yes
C2 C7 . . 1.365(5) yes
C3 H3 . . .9600 yes
C3 C4 . . 1.389(5) yes
C4 H4 . . .9600 yes
C4 C5 . . 1.362(6) yes
C5 H5 . . .9600 yes
C5 C6 . . 1.366(6) yes
C6 H6 . . .9600 yes
C6 C7 . . 1.384(5) yes
C7 H7 . . .9600 yes
N8 H8 4 4 1.00(4) yes
N8 H9 4 4 .82(3) yes
N8 C9 4 4 1.443(4) yes
C9 C10 4 2_556 1.369(5) yes
C9 C11 4 2_556 1.373(5) yes
C10 H10 2_556 2_556 .9600 yes
C10 C11 2_556 4 1.382(5) yes
C11 H11 2_556 2_556 .9600 yes

loop_
_geom_contact_atom_site_label_1
_geom_contact_atom_site_label_2
_geom_contact_distance
_geom_contact_site_symmetry_2
O1 H1 .93(4) .
O1 C2 1.381(4) .
O1 C3 2.414(4) .
O1 H3 2.623(3) .
O1 C7 2.349(5) .
O1 H7 2.518(3) .
O1 N8 3.144(5) 4
O1 H8 3.49(4) 4
O1 H9 2.34(3) 4
O1 H7 3.350(3) .
O1 N8 3.337(6) 4
O1 N8 2.773(6) 4
O1 H8 2.34(4) 4
O1 H8 3.42(4) 4
O1 H9 3.06(3) 4
O1 C9 3.476(4) 4
O1 H10 2.716(3) 2_556
N8 O1 2.773(6) .
N8 O1 3.337(6) .
N8 H1 1.85(4) .
N8 H3 3.012(3) .
N8 H7 3.409(4) .
N8 H10 3.153(4) 2_556
N8 O1 3.144(5) .
N8 H7 3.134(4) .
N8 H8 1.00(4) 4
N8 H9 .82(3) 4
N8 C9 1.443(4) 4
N8 C10 2.444(5) 2_556
N8 H10 2.606(4) 2_556
N8 C11 2.438(5) 2_556
N8 H11 2.602(4) 2_556
